data_2214890
loop_
_publ_author_name
'Bi-Song Wang'
'Chen Zhang'
'Li-Ying Yao'

_publ_section_title
;
 Diisopropyl 3-methyl-5-oxocyclohex-3-ene-1,1-dicarboxylate
;
_journal_coeditor_code WN2144
_journal_issue 8
_journal_name_full 'Acta Crystallographica Section E'
_journal_page_first o3535
_journal_page_last o3535
_journal_paper_doi 10.1107/S1600536807025317
_journal_volume 63
_journal_year 2007
_chemical_formula_iupac 'C15 H22 O5'
_chemical_formula_moiety 'C15 H22 O5'
_chemical_formula_sum 'C15 H22 O5'
_chemical_formula_weight 282.34
_chemical_name_systematic
;
Diisopropyl 3-methyl-5-oxocyclohex-3-ene-1,1-dicarboxylate
;
_space_group_IT_number 14
_symmetry_cell_setting monoclinic
_symmetry_space_group_name_Hall '-P 2yn'
_symmetry_space_group_name_H-M 'P 1 21/n 1'
_cell_angle_alpha 90.0000
_cell_angle_beta 96.859(14)
_cell_angle_gamma 90.0000
_cell_formula_units_Z 4
_cell_length_a 12.302(3)
_cell_length_b 8.909(3)
_cell_length_c 14.409(6)
_cell_measurement_reflns_used 11337
_cell_measurement_temperature 298.0(10)
_cell_measurement_theta_max 27.5
_cell_measurement_theta_min 3.1
_cell_volume 1567.9(9)
_computing_cell_refinement PROCESS-AUTO
_computing_data_collection 'PROCESS-AUTO (Rigaku, 1998)'
_computing_data_reduction 'CrystalStructure (Rigaku/MSC, 2004)'
_computing_molecular_graphics 'ORTEP-3 for Windows (Farrugia, 1997)'
_computing_publication_material CrystalStructure
_computing_structure_refinement
;
CRYSTALS (Betteridge <i>et al.</i>,  2003)
;
_computing_structure_solution 'SIR97 (Altomare <i>et al.</i>,  1999)'
_diffrn_detector_area_resol_mean 10.00
_diffrn_measured_fraction_theta_full 0.993
_diffrn_measured_fraction_theta_max 0.993
_diffrn_measurement_device_type 'Rigaku R-AXIS RAPID'
_diffrn_measurement_method \w
_diffrn_radiation_type 'Mo K\a'
_diffrn_radiation_wavelength 0.71075
_diffrn_reflns_av_R_equivalents 0.025
_diffrn_reflns_limit_h_max 15
_diffrn_reflns_limit_h_min -14
_diffrn_reflns_limit_k_max 11
_diffrn_reflns_limit_k_min -11
_diffrn_reflns_limit_l_max 18
_diffrn_reflns_limit_l_min -18
_diffrn_reflns_number 15048
_diffrn_reflns_theta_full 27.48
_diffrn_reflns_theta_max 27.48
_exptl_absorpt_coefficient_mu 0.089
_exptl_absorpt_correction_type none
_exptl_crystal_colour colorless
_exptl_crystal_density_diffrn 1.196
_exptl_crystal_density_method 'not measured'
_exptl_crystal_description block
_exptl_crystal_F_000 608.00
_exptl_crystal_size_max 0.32
_exptl_crystal_size_mid 0.28
_exptl_crystal_size_min 0.26
_refine_diff_density_max 0.27
_refine_diff_density_min -0.19
_refine_ls_extinction_coef 16E1(4)
_refine_ls_extinction_method 'Larson (1970), equation 22'
_refine_ls_goodness_of_fit_ref 1.013
_refine_ls_hydrogen_treatment constr
_refine_ls_number_parameters 182
_refine_ls_number_reflns 3564
_refine_ls_R_factor_gt 0.0415
_refine_ls_shift/su_max 0.0000
_refine_ls_structure_factor_coef Fsqd
_refine_ls_weighting_details 'w = 1/[0.0011Fo^2^ + \s(Fo^2^)]/(4Fo^2^)'
_refine_ls_weighting_scheme calc
_refine_ls_wR_factor_ref 0.1230
_reflns_number_gt 2299
_reflns_number_total 3564
_reflns_threshold_expression F^2^>2\s(F^2^)
_cod_data_source_file wn2144.cif
_cod_data_source_block I
_cod_original_cell_volume 1568.0(9)
_cod_original_sg_symbol_H-M 'P 21/n'
_cod_database_code 2214890
_cod_database_fobs_code 2214890

loop_
_symmetry_equiv_pos_site_id
_symmetry_equiv_pos_as_xyz
1 +X,+Y,+Z
2 1/2-X,1/2+Y,1/2-Z
3 -X,-Y,-Z
4 1/2+X,1/2-Y,1/2+Z

loop_
_atom_site_type_symbol
_atom_site_label
_atom_site_fract_x
_atom_site_fract_y
_atom_site_fract_z
_atom_site_U_iso_or_equiv
_atom_site_adp_type
_atom_site_calc_flag
_atom_site_refinement_flags
_atom_site_occupancy
O O1 0.81333(10) 0.99331(12) 0.68321(9) 0.0752(3) Uani d . 1.00
O O2 0.84308(6) 0.45934(11) 0.57521(8) 0.0587(3) Uani d . 1.00
O O3 0.67627(8) 0.37808(11) 0.59798(9) 0.0669(3) Uani d . 1.00
O O4 0.67440(8) 0.60283(11) 0.41615(6) 0.0556(2) Uani d . 1.00
O O5 0.76178(9) 0.81440(12) 0.46250(8) 0.0694(3) Uani d . 1.00
C C1 0.70689(10) 0.64352(13) 0.57863(9) 0.0425(3) Uani d . 1.00
C C2 0.78210(11) 0.73547(14) 0.64992(10) 0.0497(3) Uani d . 1.00
C C3 0.74691(12) 0.89631(16) 0.65636(10) 0.0542(4) Uani d . 1.00
C C4 0.63088(12) 0.92857(17) 0.63461(11) 0.0596(4) Uani d . 1.00
C C5 0.55626(11) 0.82376(16) 0.60862(10) 0.0528(4) Uani d . 1.00
C C6 0.58809(10) 0.66294(13) 0.59738(10) 0.0489(3) Uani d . 1.00
C C7 0.73776(10) 0.47728(14) 0.58521(9) 0.0456(3) Uani d . 1.00
C C8 0.88911(12) 0.30794(17) 0.58361(12) 0.0648(4) Uani d . 1.00
C C9 1.00390(16) 0.3266(2) 0.62810(16) 0.1043(7) Uani d . 1.00
C C10 0.88125(19) 0.2399(2) 0.48880(17) 0.1116(8) Uani d . 1.00
C C11 0.71947(10) 0.69858(14) 0.48006(9) 0.0443(3) Uani d . 1.00
C C12 0.67282(12) 0.64383(17) 0.31749(10) 0.0546(4) Uani d . 1.00
C C13 0.69216(19) 0.5012(2) 0.26693(13) 0.1015(7) Uani d . 1.00
C C14 0.56709(14) 0.7170(2) 0.28566(12) 0.0875(6) Uani d . 1.00
C C15 0.43618(12) 0.8564(2) 0.58951(13) 0.0768(5) Uani d . 1.00
H H4 0.6076 1.0273 0.6391 0.071 Uiso c R 1.00
H H8 0.8479 0.2470 0.6240 0.078 Uiso c R 1.00
H H12 0.7326 0.7142 0.3109 0.066 Uiso c R 1.00
H H21 0.8556 0.7336 0.6318 0.060 Uiso c R 1.00
H H22 0.7824 0.6894 0.7109 0.060 Uiso c R 1.00
H H61 0.5408 0.6203 0.5454 0.059 Uiso c R 1.00
H H62 0.5778 0.6093 0.6543 0.059 Uiso c R 1.00
H H91 1.0468 0.3727 0.5845 0.125 Uiso c R 1.00
H H92 1.0342 0.2301 0.6460 0.125 Uiso c R 1.00
H H93 1.0047 0.3890 0.6825 0.125 Uiso c R 1.00
H H101 0.8065 0.2419 0.4607 0.134 Uiso c R 1.00
H H102 0.9257 0.2960 0.4508 0.134 Uiso c R 1.00
H H103 0.9065 0.1379 0.4937 0.134 Uiso c R 1.00
H H131 0.6329 0.4329 0.2722 0.122 Uiso c R 1.00
H H132 0.6964 0.5227 0.2022 0.122 Uiso c R 1.00
H H133 0.7596 0.4565 0.2940 0.122 Uiso c R 1.00
H H141 0.5603 0.8071 0.3211 0.105 Uiso c R 1.00
H H142 0.5082 0.6499 0.2946 0.105 Uiso c R 1.00
H H143 0.5641 0.7417 0.2206 0.105 Uiso c R 1.00
H H151 0.4104 0.8301 0.5261 0.092 Uiso c R 1.00
H H152 0.3974 0.7987 0.6312 0.092 Uiso c R 1.00
H H153 0.4237 0.9614 0.5990 0.092 Uiso c R 1.00

loop_
_atom_site_aniso_label
_atom_site_aniso_U_11
_atom_site_aniso_U_22
_atom_site_aniso_U_33
_atom_site_aniso_U_12
_atom_site_aniso_U_13
_atom_site_aniso_U_23
O1 0.0967(8) 0.0489(6) 0.0753(8) -0.0152(5) -0.0089(5) -0.0077(5)
O2 0.0551(5) 0.0444(5) 0.0785(7) 0.0083(4) 0.0159(4) 0.0110(4)
O3 0.0670(6) 0.0405(5) 0.0966(9) -0.0047(4) 0.0245(5) -0.0005(5)
O4 0.0761(6) 0.0495(5) 0.0398(5) -0.0127(4) 0.0018(4) 0.0014(4)
O5 0.0998(8) 0.0551(6) 0.0553(6) -0.0250(5) 0.0176(5) -0.0011(5)
C1 0.0492(6) 0.0361(6) 0.0420(7) 0.0012(5) 0.0042(5) -0.0006(5)
C2 0.0589(7) 0.0423(7) 0.0458(8) -0.0011(5) -0.0023(5) 0.0001(5)
C3 0.0772(9) 0.0417(7) 0.0423(7) -0.0039(6) 0.0015(6) -0.0014(5)
C4 0.0816(9) 0.0409(7) 0.0554(9) 0.0117(7) 0.0045(7) -0.0032(6)
C5 0.0647(8) 0.0499(8) 0.0441(7) 0.0105(6) 0.0076(5) -0.0004(6)
C6 0.0531(7) 0.0451(7) 0.0494(7) 0.0003(5) 0.0095(5) -0.0004(5)
C7 0.0538(7) 0.0408(7) 0.0427(7) 0.0006(5) 0.0073(5) 0.0008(5)
C8 0.0699(9) 0.0486(8) 0.0783(11) 0.0186(7) 0.0192(7) 0.0141(7)
C9 0.0969(13) 0.1152(17) 0.0959(16) 0.0267(12) -0.0085(11) 0.0057(13)
C10 0.1302(17) 0.0905(15) 0.1088(18) 0.0378(13) -0.0072(13) -0.0317(13)
C11 0.0492(6) 0.0382(6) 0.0455(7) 0.0011(5) 0.0063(5) -0.0007(5)
C12 0.0659(8) 0.0570(8) 0.0404(7) -0.0069(6) 0.0043(5) 0.0037(6)
C13 0.160(2) 0.0858(14) 0.0605(12) 0.0185(13) 0.0222(12) -0.0092(10)
C14 0.0870(11) 0.1104(16) 0.0641(11) 0.0197(11) 0.0047(8) 0.0177(10)
C15 0.0692(10) 0.0719(11) 0.0881(13) 0.0225(8) 0.0040(8) -0.0023(9)

loop_
_atom_type_symbol
_atom_type_description
_atom_type_scat_dispersion_real
_atom_type_scat_dispersion_imag
_atom_type_scat_source
C C 0.003 0.002
;
International Tables for Crystallography
(1992, Vol. C, Tables 4.2.6.8 and 6.1.1.4)
;
H H 0.000 0.000
;
International Tables for Crystallography
(1992, Vol. C, Table 6.1.1.4)
;
O O 0.011 0.006
;
International Tables for Crystallography
(1992, Vol. C, Tables 4.2.6.8 and 6.1.1.4)
;

loop_
_geom_angle_atom_site_label_1
_geom_angle_atom_site_label_2
_geom_angle_atom_site_label_3
_geom_angle
C7 O2 C8 118.32(10)
C11 O4 C12 117.96(10)
C2 C1 C6 109.53(10)
C2 C1 C7 110.49(9)
C2 C1 C11 109.33(10)
C6 C1 C7 109.54(10)
C6 C1 C11 109.47(10)
C7 C1 C11 108.46(10)
C1 C2 C3 113.28(10)
O1 C3 C2 120.53(12)
O1 C3 C4 122.12(13)
C2 C3 C4 117.26(12)
C3 C4 C5 123.26(13)
C4 C5 C6 121.36(12)
C4 C5 C15 123.17(13)
C6 C5 C15 115.47(12)
C1 C6 C5 113.27(10)
O2 C7 O3 124.89(12)
O2 C7 C1 110.34(10)
O3 C7 C1 124.77(11)
O2 C8 C9 105.70(13)
O2 C8 C10 108.54(14)
C9 C8 C10 113.29(16)
O4 C11 O5 124.33(12)
O4 C11 C1 111.00(10)
O5 C11 C1 124.64(11)
O4 C12 C13 106.01(12)
O4 C12 C14 108.67(12)
C13 C12 C14 114.10(14)
C1 C2 H21 108.5
C1 C2 H22 108.5
C3 C2 H21 108.5
C3 C2 H22 108.5
H21 C2 H22 109.5
C3 C4 H4 118.4
C5 C4 H4 118.4
C1 C6 H61 108.5
C1 C6 H62 108.5
C5 C6 H61 108.5
C5 C6 H62 108.5
H61 C6 H62 109.5
O2 C8 H8 109.7
C9 C8 H8 109.7
C10 C8 H8 109.7
C8 C9 H91 109.5
C8 C9 H92 109.5
C8 C9 H93 109.5
H91 C9 H92 109.5
H91 C9 H93 109.5
H92 C9 H93 109.5
C8 C10 H101 109.5
C8 C10 H102 109.5
C8 C10 H103 109.5
H101 C10 H102 109.5
H101 C10 H103 109.5
H102 C10 H103 109.5
O4 C12 H12 109.3
C13 C12 H12 109.3
C14 C12 H12 109.3
C12 C13 H131 109.5
C12 C13 H132 109.5
C12 C13 H133 109.5
H131 C13 H132 109.5
H131 C13 H133 109.5
H132 C13 H133 109.5
C12 C14 H141 109.5
C12 C14 H142 109.5
C12 C14 H143 109.5
H141 C14 H142 109.5
H141 C14 H143 109.5
H142 C14 H143 109.5
C5 C15 H151 109.5
C5 C15 H152 109.5
C5 C15 H153 109.5
H151 C15 H152 109.5
H151 C15 H153 109.5
H152 C15 H153 109.5

loop_
_geom_bond_atom_site_label_1
_geom_bond_atom_site_label_2
_geom_bond_distance
O1 C3 1.2201(18)
O2 C7 1.3303(15)
O2 C8 1.4623(17)
O3 C7 1.1918(16)
O4 C11 1.3271(15)
O4 C12 1.4657(16)
O5 C11 1.1963(17)
C1 C2 1.5347(17)
C1 C6 1.5275(18)
C1 C7 1.5291(18)
C1 C11 1.5279(18)
C2 C3 1.5030(19)
C3 C4 1.453(2)
C4 C5 1.331(2)
C5 C6 1.4992(19)
C5 C15 1.498(2)
C8 C9 1.489(2)
C8 C10 1.487(2)
C12 C13 1.498(2)
C12 C14 1.478(2)
C2 H21 0.970
C2 H22 0.970
C4 H4 0.930
C6 H61 0.970
C6 H62 0.970
C8 H8 0.980
C9 H91 0.960
C9 H92 0.960
C9 H93 0.960
C10 H101 0.960
C10 H102 0.960
C10 H103 0.960
C12 H12 0.980
C13 H131 0.960
C13 H132 0.960
C13 H133 0.960
C14 H141 0.960
C14 H142 0.960
C14 H143 0.960
C15 H151 0.960
C15 H152 0.960
C15 H153 0.960

loop_
_geom_hbond_atom_site_label_D
_geom_hbond_atom_site_label_H
_geom_hbond_atom_site_label_A
_geom_hbond_site_symmetry_A
_geom_hbond_distance_DH
_geom_hbond_distance_HA
_geom_hbond_distance_DA
_geom_hbond_angle_DHA
C8 H8 O1 1_545 0.98 2.47 3.333(2) 147
C12 H12 O5 ? 0.98 2.35 2.707(2) 101

loop_
_geom_torsion_atom_site_label_1
_geom_torsion_atom_site_label_2
_geom_torsion_atom_site_label_3
_geom_torsion_atom_site_label_4
_geom_torsion
C7 O2 C8 C9 -145.40(14)
C7 O2 C8 C10 92.77(16)
C8 O2 C7 O3 -2.3(2)
C8 O2 C7 C1 177.34(11)
C11 O4 C12 C13 142.78(13)
C11 O4 C12 C14 -94.17(15)
C12 O4 C11 O5 -2.24(19)
C12 O4 C11 C1 175.98(10)
C2 C1 C6 C5 48.81(14)
C6 C1 C2 C3 -51.44(15)
C2 C1 C7 O2 -55.13(14)
C2 C1 C7 O3 124.50(14)
C7 C1 C2 C3 -172.20(11)
C2 C1 C11 O4 166.74(10)
C2 C1 C11 O5 -15.05(17)
C11 C1 C2 C3 68.51(14)
C6 C1 C7 O2 -175.88(10)
C6 C1 C7 O3 3.75(18)
C7 C1 C6 C5 170.15(10)
C6 C1 C11 O4 -73.28(13)
C6 C1 C11 O5 104.93(14)
C11 C1 C6 C5 -71.04(13)
C7 C1 C11 O4 46.20(13)
C7 C1 C11 O5 -135.59(13)
C11 C1 C7 O2 64.69(12)
C11 C1 C7 O3 -115.68(14)
C1 C2 C3 O1 -154.97(13)
C1 C2 C3 C4 28.45(18)
O1 C3 C4 C5 -177.37(15)
C2 C3 C4 C5 -0.8(2)
C3 C4 C5 C6 -1.7(2)
C3 C4 C5 C15 177.76(15)
C4 C5 C6 C1 -23.65(19)
C15 C5 C6 C1 156.86(13)

loop_
_cod_related_entry_id
_cod_related_entry_database
_cod_related_entry_code
1 ChemSpider 21123749
